data_2203189
loop_
_publ_author_name
'Gilles Gasser'
'Ga\"el Labat'
'Helen Stoeckli-Evans'

_publ_section_title
;
 Di-\m-chloro-bis[(2,2':6,2''-terpyridine-\k^3^<i>N</i>)copper(II)]
 diperchlorate: the triclinic polymorph
;
_journal_issue 2
_journal_name_full 'Acta Crystallographica Section E'
_journal_page_first m244
_journal_page_last m246
_journal_paper_doi 10.1107/S1600536804000443
_journal_volume 60
_journal_year 2004
_chemical_formula_iupac '[Cu2 Cl2 (C15 H11 N3)2] (Cl O4)2'
_chemical_formula_moiety 'C30 H22 Cl2 Cu2 N6 2+, 2Cl O4 1-'
_chemical_formula_sum 'C30 H22 Cl4 Cu2 N6 O8'
_chemical_formula_weight 863.42
_chemical_name_systematic
;
Di-\m-chloro-bis[(2,2':6,2"-terpyridine-\k^3^N)copper(II)] diperchlorate
;
_space_group_IT_number 2
_symmetry_cell_setting triclinic
_symmetry_space_group_name_Hall '-P 1'
_symmetry_space_group_name_H-M 'P -1'
_atom_sites_solution_hydrogens geom
_atom_sites_solution_primary direct
_atom_sites_solution_secondary difmap
_audit_creation_method SHELXL-97
_cell_angle_alpha 91.431(13)
_cell_angle_beta 93.524(13)
_cell_angle_gamma 102.678(14)
_cell_formula_units_Z 2
_cell_length_a 6.9905(8)
_cell_length_b 9.8696(11)
_cell_length_c 23.782(2)
_cell_measurement_reflns_used 6421
_cell_measurement_temperature 153(2)
_cell_measurement_theta_max 25.75
_cell_measurement_theta_min 2.15
_cell_volume 1596.5(3)
_computing_cell_refinement 'CELL (Stoe & Cie, 2000)'
_computing_data_collection 'EXPOSE (Stoe & Cie, 2000)'
_computing_data_reduction 'INTEGRATE (Stoe & Cie, 2000)'
_computing_molecular_graphics 'PLATON99 (Spek, 1990)'
_computing_publication_material SHELXL97
_computing_structure_refinement 'SHELXL97 (Sheldrick, 1997)'
_computing_structure_solution 'SHELXS97 (Sheldrick, 1990)'
_diffrn_ambient_temperature 153(2)
_diffrn_detector_area_resol_mean 0.81\%A
_diffrn_measured_fraction_theta_full 0.930
_diffrn_measured_fraction_theta_max 0.930
_diffrn_measurement_device_type 'Stoe IPDS'
_diffrn_measurement_method '\f oscillation'
_diffrn_radiation_monochromator graphite
_diffrn_radiation_source 'fine-focus sealed tube'
_diffrn_radiation_type MoK\a
_diffrn_radiation_wavelength 0.71073
_diffrn_reflns_av_R_equivalents 0.1001
_diffrn_reflns_av_sigmaI/netI 0.1956
_diffrn_reflns_limit_h_max 8
_diffrn_reflns_limit_h_min -8
_diffrn_reflns_limit_k_max 12
_diffrn_reflns_limit_k_min -12
_diffrn_reflns_limit_l_max 29
_diffrn_reflns_limit_l_min -29
_diffrn_reflns_number 12643
_diffrn_reflns_theta_full 25.96
_diffrn_reflns_theta_max 25.96
_diffrn_reflns_theta_min 2.12
_diffrn_standards_decay_% 0
_diffrn_standards_interval_count 0
_diffrn_standards_interval_time 0
_diffrn_standards_number 0
_exptl_absorpt_coefficient_mu 1.730
_exptl_absorpt_correction_T_max 0.917
_exptl_absorpt_correction_T_min 0.250
_exptl_absorpt_correction_type refdelf
_exptl_absorpt_process_details '(DIFABS in PLATON; Spek, 1990)'
_exptl_crystal_colour pale_blue
_exptl_crystal_density_diffrn 1.796
_exptl_crystal_density_meas ?
_exptl_crystal_density_method 'not measured'
_exptl_crystal_description needle
_exptl_crystal_F_000 868
_exptl_crystal_size_max 0.50
_exptl_crystal_size_mid 0.05
_exptl_crystal_size_min 0.05
_refine_diff_density_max 0.654
_refine_diff_density_min -0.702
_refine_ls_extinction_method none
_refine_ls_goodness_of_fit_ref 0.971
_refine_ls_hydrogen_treatment constr
_refine_ls_matrix_type full
_refine_ls_number_parameters 451
_refine_ls_number_reflns 5819
_refine_ls_number_restraints 0
_refine_ls_restrained_S_all 0.971
_refine_ls_R_factor_all 0.1491
_refine_ls_R_factor_gt 0.0680
_refine_ls_shift/su_max 0.000
_refine_ls_shift/su_mean 0.000
_refine_ls_structure_factor_coef Fsqd
_refine_ls_weighting_details 'calc w = 1/[\s^2^(Fo^2^)+(0.0663P)^2^] where P = (Fo^2^+2Fc^2^)/3'
_refine_ls_weighting_scheme calc
_refine_ls_wR_factor_gt 0.1693
_refine_ls_wR_factor_ref 0.1850
_reflns_number_gt 2512
_reflns_number_total 5819
_reflns_threshold_expression I>2\s(I)
_cod_data_source_file fl6078.cif
_cod_data_source_block I
_cod_depositor_comments
;
The following automatic conversions were performed:

'_exptl_crystal_density_meas' value 'none' was changed to '?' - the
value is perceived as not measured.

Automatic conversion script
Id: cif_fix_values 3008 2015-01-20 13:52:24Z robertas 
;
_cod_original_cell_volume 1596.6(3)
_cod_database_code 2203189
_cod_database_fobs_code 2203189

loop_
_symmetry_equiv_pos_as_xyz
'x, y, z'
'-x, -y, -z'

loop_
_atom_site_label
_atom_site_fract_x
_atom_site_fract_y
_atom_site_fract_z
_atom_site_U_iso_or_equiv
_atom_site_adp_type
_atom_site_calc_flag
_atom_site_refinement_flags
_atom_site_occupancy
_atom_site_type_symbol
Cu1 0.97707(17) 0.86803(13) 0.44552(5) 0.0361(3) Uani d . 1 Cu
Cl1 0.8358(4) 1.0976(3) 0.47442(10) 0.0380(6) Uani d . 1 Cl
N1 1.1757(12) 0.9567(8) 0.3908(3) 0.035(2) Uani d . 1 N
N2 0.8173(12) 0.8343(8) 0.3752(4) 0.036(2) Uani d . 1 N
N3 0.7314(11) 0.7503(8) 0.4741(4) 0.037(2) Uani d . 1 N
C1 1.3672(15) 1.0212(10) 0.4023(5) 0.039(3) Uani d . 1 C
H1A 1.4229 1.0219 0.4398 0.047 Uiso calc R 1 H
C2 1.4814(15) 1.0839(10) 0.3628(5) 0.041(3) Uani d . 1 C
H2A 1.6143 1.1290 0.3727 0.049 Uiso calc R 1 H
C3 1.4060(15) 1.0826(11) 0.3084(5) 0.040(3) Uani d . 1 C
H3A 1.4870 1.1259 0.2803 0.048 Uiso calc R 1 H
C4 1.2141(16) 1.0193(11) 0.2942(5) 0.044(3) Uani d . 1 C
H4A 1.1604 1.0192 0.2565 0.053 Uiso calc R 1 H
C5 1.0978(14) 0.9545(10) 0.3361(4) 0.035(2) Uani d . 1 C
C6 0.8912(14) 0.8826(9) 0.3277(4) 0.035(2) Uani d . 1 C
C7 0.7778(15) 0.8609(11) 0.2773(4) 0.043(3) Uani d . 1 C
H7A 0.8307 0.8934 0.2430 0.052 Uiso calc R 1 H
C8 0.5824(16) 0.7895(11) 0.2787(5) 0.048(3) Uani d . 1 C
H8A 0.4988 0.7768 0.2451 0.057 Uiso calc R 1 H
C9 0.5100(15) 0.7379(11) 0.3273(4) 0.045(3) Uani d . 1 C
H9A 0.3792 0.6845 0.3274 0.054 Uiso calc R 1 H
C10 0.6299(16) 0.7643(10) 0.3767(5) 0.044(3) Uani d . 1 C
C11 0.5742(16) 0.7194(10) 0.4334(4) 0.040(3) Uani d . 1 C
C12 0.3909(16) 0.6603(9) 0.4475(5) 0.042(3) Uani d . 1 C
H12A 0.2864 0.6406 0.4190 0.051 Uiso calc R 1 H
C13 0.3525(18) 0.6282(11) 0.5017(5) 0.049(3) Uani d . 1 C
H13A 0.2224 0.5921 0.5120 0.059 Uiso calc R 1 H
C14 0.5111(18) 0.6504(11) 0.5411(5) 0.051(3) Uani d . 1 C
H14A 0.4919 0.6229 0.5787 0.061 Uiso calc R 1 H
C15 0.6957(16) 0.7119(10) 0.5264(4) 0.040(3) Uani d . 1 C
H15A 0.8018 0.7276 0.5545 0.048 Uiso calc R 1 H
Cu2 0.49588(17) 0.37471(13) 0.05317(5) 0.0341(3) Uani d . 1 Cu
Cl2 0.6445(3) 0.3942(3) -0.02731(10) 0.0367(6) Uani d . 1 Cl
N21 0.7200(11) 0.4704(8) 0.1078(3) 0.0329(19) Uani d . 1 N
N22 0.3683(11) 0.3544(8) 0.1238(3) 0.0310(18) Uani d . 1 N
N23 0.2343(12) 0.2518(8) 0.0244(4) 0.038(2) Uani d . 1 N
C21 0.9068(14) 0.5336(10) 0.0950(4) 0.038(2) Uani d . 1 C
H21A 0.9434 0.5277 0.0573 0.046 Uiso calc R 1 H
C22 1.0425(14) 0.6059(10) 0.1361(4) 0.038(2) Uani d . 1 C
H22A 1.1716 0.6474 0.1265 0.045 Uiso calc R 1 H
C23 0.9930(14) 0.6179(10) 0.1901(4) 0.041(3) Uani d . 1 C
H23A 1.0843 0.6709 0.2179 0.049 Uiso calc R 1 H
C24 0.8081(14) 0.5518(11) 0.2037(4) 0.038(2) Uani d . 1 C
H24A 0.7717 0.5555 0.2415 0.046 Uiso calc R 1 H
C25 0.6763(14) 0.4803(10) 0.1621(4) 0.035(2) Uani d . 1 C
C26 0.4722(14) 0.4097(10) 0.1715(4) 0.032(2) Uani d . 1 C
C27 0.3854(15) 0.3956(11) 0.2222(4) 0.042(3) Uani d . 1 C
H27A 0.4565 0.4326 0.2566 0.050 Uiso calc R 1 H
C28 0.1875(14) 0.3241(10) 0.2211(4) 0.038(2) Uani d . 1 C
H28A 0.1217 0.3155 0.2551 0.046 Uiso calc R 1 H
C29 0.0898(15) 0.2677(10) 0.1724(4) 0.042(3) Uani d . 1 C
H29A -0.0429 0.2176 0.1722 0.050 Uiso calc R 1 H
C30 0.1844(14) 0.2835(10) 0.1224(4) 0.036(2) Uani d . 1 C
C31 0.0941(15) 0.2304(10) 0.0647(4) 0.037(2) Uani d . 1 C
C32 -0.0865(16) 0.1705(10) 0.0515(5) 0.041(3) Uani d . 1 C
H32A -0.1760 0.1566 0.0804 0.049 Uiso calc R 1 H
C33 -0.1554(17) 0.1258(11) -0.0028(5) 0.048(3) Uani d . 1 C
H33A -0.2908 0.0874 -0.0122 0.057 Uiso calc R 1 H
C34 -0.0156(15) 0.1398(11) -0.0436(5) 0.044(3) Uani d . 1 C
H34A -0.0517 0.1045 -0.0812 0.053 Uiso calc R 1 H
C35 0.1755(13) 0.2062(9) -0.0274(4) 0.029(2) Uani d . 1 C
H35A 0.2692 0.2195 -0.0552 0.035 Uiso calc R 1 H
Cl10 0.9262(4) 0.4730(3) 0.35570(11) 0.0504(7) Uani d . 1 Cl
O11 1.0406(11) 0.5774(10) 0.3218(3) 0.074(3) Uani d . 1 O
O12 0.9430(12) 0.5248(11) 0.4128(3) 0.080(3) Uani d . 1 O
O13 1.002(2) 0.3543(13) 0.3544(5) 0.133(5) Uani d . 1 O
O14 0.7269(11) 0.4450(10) 0.3349(4) 0.078(3) Uani d . 1 O
Cl20 0.5037(4) 0.0020(3) 0.14758(11) 0.0441(7) Uani d . 1 Cl
O21 0.4745(10) 0.0541(8) 0.0929(3) 0.056(2) Uani d . 1 O
O22 0.6068(11) 0.1136(9) 0.1853(3) 0.060(2) Uani d . 1 O
O23 0.3236(11) -0.0567(10) 0.1695(4) 0.074(3) Uani d . 1 O
O24 0.6249(16) -0.0966(11) 0.1436(4) 0.091(3) Uani d . 1 O

loop_
_atom_site_aniso_label
_atom_site_aniso_U_11
_atom_site_aniso_U_22
_atom_site_aniso_U_33
_atom_site_aniso_U_12
_atom_site_aniso_U_13
_atom_site_aniso_U_23
Cu1 0.0360(7) 0.0374(7) 0.0337(7) 0.0052(6) 0.0034(5) 0.0004(6)
Cl1 0.0413(14) 0.0412(15) 0.0325(14) 0.0120(11) 0.0004(10) 0.0023(12)
N1 0.041(5) 0.036(5) 0.030(5) 0.012(4) 0.002(4) -0.007(4)
N2 0.040(5) 0.025(4) 0.040(5) 0.002(4) 0.005(4) 0.000(4)
N3 0.040(5) 0.023(4) 0.046(6) 0.000(4) 0.010(4) -0.006(4)
C1 0.039(6) 0.030(6) 0.050(7) 0.011(5) 0.006(5) 0.010(5)
C2 0.034(6) 0.036(6) 0.054(7) 0.009(5) 0.011(5) -0.001(6)
C3 0.041(7) 0.037(6) 0.044(7) 0.009(5) 0.015(5) 0.005(5)
C4 0.057(7) 0.042(6) 0.037(6) 0.015(5) 0.007(5) 0.009(6)
C5 0.035(6) 0.040(6) 0.031(6) 0.012(5) 0.004(4) -0.003(5)
C6 0.046(6) 0.022(5) 0.036(6) 0.010(4) -0.001(5) -0.007(5)
C7 0.051(7) 0.045(7) 0.035(6) 0.015(5) 0.003(5) -0.006(5)
C8 0.047(7) 0.049(7) 0.044(7) 0.006(5) 0.003(5) 0.001(6)
C9 0.042(6) 0.050(7) 0.040(7) 0.006(5) -0.015(5) -0.019(6)
C10 0.051(7) 0.027(6) 0.057(7) 0.013(5) 0.005(5) -0.005(6)
C11 0.057(7) 0.024(5) 0.036(6) 0.008(5) -0.001(5) -0.006(5)
C12 0.051(7) 0.018(5) 0.052(7) -0.004(5) 0.001(5) -0.004(5)
C13 0.056(8) 0.032(6) 0.065(8) 0.012(5) 0.033(7) 0.011(6)
C14 0.061(8) 0.043(7) 0.053(7) 0.017(6) 0.023(6) 0.005(6)
C15 0.056(7) 0.039(6) 0.029(6) 0.018(5) 0.006(5) -0.001(5)
Cu2 0.0325(7) 0.0359(7) 0.0324(7) 0.0041(5) 0.0026(5) -0.0005(6)
Cl2 0.0351(14) 0.0425(14) 0.0339(14) 0.0112(11) 0.0054(10) -0.0005(12)
N21 0.031(5) 0.039(5) 0.029(5) 0.009(4) 0.004(3) 0.005(4)
N22 0.033(5) 0.026(4) 0.035(5) 0.008(4) 0.004(4) 0.009(4)
N23 0.040(5) 0.023(4) 0.051(6) 0.009(4) 0.005(4) 0.004(4)
C21 0.040(6) 0.032(6) 0.045(6) 0.013(5) 0.004(5) -0.002(5)
C22 0.037(6) 0.035(6) 0.040(6) 0.006(5) -0.001(5) 0.010(5)
C23 0.034(6) 0.036(6) 0.047(7) -0.001(5) -0.002(5) -0.003(5)
C24 0.036(6) 0.050(7) 0.030(5) 0.009(5) 0.011(4) 0.005(5)
C25 0.034(6) 0.034(6) 0.036(6) 0.008(4) 0.000(4) -0.003(5)
C26 0.038(6) 0.029(5) 0.030(6) 0.010(4) 0.003(4) 0.001(5)
C27 0.045(7) 0.042(6) 0.038(6) 0.007(5) 0.004(5) 0.004(5)
C28 0.043(6) 0.035(6) 0.037(6) 0.009(5) 0.014(5) 0.002(5)
C29 0.045(6) 0.038(6) 0.040(6) 0.001(5) 0.013(5) 0.008(5)
C30 0.028(6) 0.032(6) 0.051(7) 0.009(4) 0.006(5) -0.001(5)
C31 0.044(7) 0.034(6) 0.037(6) 0.014(5) 0.009(5) 0.012(5)
C32 0.043(7) 0.031(6) 0.049(7) 0.004(5) 0.008(5) -0.001(5)
C33 0.050(7) 0.034(6) 0.060(8) 0.013(5) -0.010(6) 0.003(6)
C34 0.042(7) 0.036(6) 0.053(7) 0.011(5) -0.006(5) -0.010(6)
C35 0.037(6) 0.026(5) 0.023(5) 0.007(4) -0.007(4) -0.005(4)
Cl10 0.0436(16) 0.068(2) 0.0391(15) 0.0089(14) 0.0048(12) 0.0082(15)
O11 0.048(5) 0.109(7) 0.049(5) -0.019(5) 0.001(4) 0.017(5)
O12 0.063(6) 0.119(8) 0.046(5) -0.005(5) 0.009(4) -0.006(5)
O13 0.203(14) 0.135(11) 0.106(9) 0.118(11) 0.050(9) 0.037(8)
O14 0.037(5) 0.116(8) 0.064(6) -0.016(5) -0.008(4) 0.030(6)
Cl20 0.0389(15) 0.0543(17) 0.0359(15) 0.0036(12) 0.0034(11) -0.0012(14)
O21 0.049(5) 0.063(5) 0.046(5) -0.006(4) -0.017(4) 0.011(4)
O22 0.059(5) 0.070(6) 0.036(4) -0.015(4) 0.008(4) -0.006(4)
O23 0.042(5) 0.103(7) 0.063(6) -0.016(5) 0.013(4) -0.010(5)
O24 0.137(9) 0.102(8) 0.059(6) 0.080(7) 0.017(6) 0.012(6)

loop_
_atom_type_symbol
_atom_type_description
_atom_type_scat_dispersion_real
_atom_type_scat_dispersion_imag
_atom_type_scat_source
C C 0.0033 0.0016 'International Tables Vol C Tables 4.2.6.8 and 6.1.1.4'
H H 0.0000 0.0000 'International Tables Vol C Tables 4.2.6.8 and 6.1.1.4'
Cl Cl 0.1484 0.1585 'International Tables Vol C Tables 4.2.6.8 and 6.1.1.4'
Cu Cu 0.3201 1.2651 'International Tables Vol C Tables 4.2.6.8 and 6.1.1.4'
N N 0.0061 0.0033 'International Tables Vol C Tables 4.2.6.8 and 6.1.1.4'
O O 0.0106 0.0060 'International Tables Vol C Tables 4.2.6.8 and 6.1.1.4'

loop_
_geom_angle_atom_site_label_1
_geom_angle_atom_site_label_2
_geom_angle_atom_site_label_3
_geom_angle_site_symmetry_1
_geom_angle_site_symmetry_3
_geom_angle
_geom_angle_publ_flag
N2 Cu1 N3 . . 81.3(4) yes
N2 Cu1 N1 . . 79.3(3) yes
N3 Cu1 N1 . . 159.9(3) yes
N2 Cu1 Cl1 . 2_776 178.5(2) yes
N3 Cu1 Cl1 . 2_776 98.9(3) yes
N1 Cu1 Cl1 . 2_776 100.3(2) yes
N2 Cu1 Cl1 . . 92.9(2) yes
N3 Cu1 Cl1 . . 87.7(2) yes
N1 Cu1 Cl1 . . 98.9(2) yes
Cl1 Cu1 Cl1 2_776 . 88.55(9) yes
Cu1 Cl1 Cu1 2_776 . 91.45(9) yes
C1 N1 C5 . . 118.0(9) ?
C1 N1 Cu1 . . 128.2(7) ?
C5 N1 Cu1 . . 113.7(6) ?
C6 N2 C10 . . 121.9(9) ?
C6 N2 Cu1 . . 120.3(7) ?
C10 N2 Cu1 . . 117.8(8) ?
C15 N3 C11 . . 117.3(9) ?
C15 N3 Cu1 . . 129.0(7) ?
C11 N3 Cu1 . . 113.2(7) ?
C2 C1 N1 . . 122.7(10) ?
C2 C1 H1A . . 118.6 ?
N1 C1 H1A . . 118.6 ?
C1 C2 C3 . . 119.8(10) ?
C1 C2 H2A . . 120.1 ?
C3 C2 H2A . . 120.1 ?
C2 C3 C4 . . 120.2(10) ?
C2 C3 H3A . . 119.9 ?
C4 C3 H3A . . 119.9 ?
C3 C4 C5 . . 119.0(10) ?
C3 C4 H4A . . 120.5 ?
C5 C4 H4A . . 120.5 ?
N1 C5 C4 . . 120.2(9) ?
N1 C5 C6 . . 114.1(9) ?
C4 C5 C6 . . 125.7(9) ?
N2 C6 C7 . . 120.9(10) ?
N2 C6 C5 . . 112.5(9) ?
C7 C6 C5 . . 126.6(10) ?
C6 C7 C8 . . 117.4(11) ?
C6 C7 H7A . . 121.3 ?
C8 C7 H7A . . 121.3 ?
C9 C8 C7 . . 121.1(11) ?
C9 C8 H8A . . 119.5 ?
C7 C8 H8A . . 119.5 ?
C8 C9 C10 . . 118.9(11) ?
C8 C9 H9A . . 120.6 ?
C10 C9 H9A . . 120.6 ?
N2 C10 C9 . . 119.7(11) ?
N2 C10 C11 . . 114.1(10) ?
C9 C10 C11 . . 126.2(10) ?
C12 C11 N3 . . 121.0(10) ?
C12 C11 C10 . . 125.9(10) ?
N3 C11 C10 . . 113.0(9) ?
C11 C12 C13 . . 121.6(11) ?
C11 C12 H12A . . 119.2 ?
C13 C12 H12A . . 119.2 ?
C12 C13 C14 . . 117.1(11) ?
C12 C13 H13A . . 121.5 ?
C14 C13 H13A . . 121.5 ?
C15 C14 C13 . . 120.6(11) ?
C15 C14 H14A . . 119.7 ?
C13 C14 H14A . . 119.7 ?
N3 C15 C14 . . 122.2(10) ?
N3 C15 H15A . . 118.9 ?
C14 C15 H15A . . 118.9 ?
N22 Cu2 N21 . . 79.3(3) yes
N22 Cu2 N23 . . 81.2(3) yes
N21 Cu2 N23 . . 159.6(3) yes
N22 Cu2 Cl2 . . 178.8(2) yes
N21 Cu2 Cl2 . . 100.5(2) yes
N23 Cu2 Cl2 . . 98.9(2) yes
N22 Cu2 Cl2 . 2_665 92.6(2) yes
N21 Cu2 Cl2 . 2_665 97.1(2) yes
N23 Cu2 Cl2 . 2_665 89.9(2) yes
Cl2 Cu2 Cl2 . 2_665 88.56(9) yes
Cu2 Cl2 Cu2 . 2_665 91.44(9) yes
C25 N21 C21 . . 117.2(8) ?
C25 N21 Cu2 . . 115.8(6) ?
C21 N21 Cu2 . . 126.9(6) ?
C30 N22 C26 . . 123.4(9) ?
C30 N22 Cu2 . . 117.8(7) ?
C26 N22 Cu2 . . 118.8(6) ?
C35 N23 C31 . . 117.4(9) ?
C35 N23 Cu2 . . 128.4(7) ?
C31 N23 Cu2 . . 113.6(7) ?
N21 C21 C22 . . 121.0(9) ?
N21 C21 H21A . . 119.5 ?
C22 C21 H21A . . 119.5 ?
C23 C22 C21 . . 120.7(9) ?
C23 C22 H22A . . 119.6 ?
C21 C22 H22A . . 119.6 ?
C22 C23 C24 . . 118.7(9) ?
C22 C23 H23A . . 120.6 ?
C24 C23 H23A . . 120.6 ?
C23 C24 C25 . . 119.3(9) ?
C23 C24 H24A . . 120.3 ?
C25 C24 H24A . . 120.3 ?
N21 C25 C24 . . 123.0(9) ?
N21 C25 C26 . . 113.1(8) ?
C24 C25 C26 . . 123.9(9) ?
N22 C26 C27 . . 119.8(9) ?
N22 C26 C25 . . 112.9(8) ?
C27 C26 C25 . . 127.3(9) ?
C26 C27 C28 . . 117.4(9) ?
C26 C27 H27A . . 121.3 ?
C28 C27 H27A . . 121.3 ?
C29 C28 C27 . . 120.8(10) ?
C29 C28 H28A . . 119.6 ?
C27 C28 H28A . . 119.6 ?
C28 C29 C30 . . 119.6(10) ?
C28 C29 H29A . . 120.2 ?
C30 C29 H29A . . 120.2 ?
N22 C30 C29 . . 118.9(9) ?
N22 C30 C31 . . 115.2(9) ?
C29 C30 C31 . . 125.9(9) ?
C32 C31 N23 . . 121.6(10) ?
C32 C31 C30 . . 127.0(10) ?
N23 C31 C30 . . 111.4(9) ?
C31 C32 C33 . . 122.7(11) ?
C31 C32 H32A . . 118.7 ?
C33 C32 H32A . . 118.7 ?
C32 C33 C34 . . 116.8(10) ?
C32 C33 H33A . . 121.6 ?
C34 C33 H33A . . 121.6 ?
C35 C34 C33 . . 118.0(10) ?
C35 C34 H34A . . 121.0 ?
C33 C34 H34A . . 121.0 ?
N23 C35 C34 . . 123.3(9) ?
N23 C35 H35A . . 118.3 ?
C34 C35 H35A . . 118.3 ?
O13 Cl10 O14 . . 111.8(8) ?
O13 Cl10 O12 . . 108.0(7) ?
O14 Cl10 O12 . . 109.6(5) ?
O13 Cl10 O11 . . 109.3(7) ?
O14 Cl10 O11 . . 109.1(5) ?
O12 Cl10 O11 . . 109.0(6) ?
O23 Cl20 O21 . . 111.1(5) ?
O23 Cl20 O24 . . 111.5(7) ?
O21 Cl20 O24 . . 108.7(5) ?
O23 Cl20 O22 . . 108.4(5) ?
O21 Cl20 O22 . . 109.5(5) ?
O24 Cl20 O22 . . 107.4(6) ?

loop_
_geom_bond_atom_site_label_1
_geom_bond_atom_site_label_2
_geom_bond_site_symmetry_2
_geom_bond_distance
_geom_bond_publ_flag
Cu1 N2 . 1.932(8) yes
Cu1 N3 . 2.017(8) yes
Cu1 N1 . 2.033(8) yes
Cu1 Cl1 2_776 2.218(3) yes
Cu1 Cl1 . 2.751(3) yes
Cl1 Cu1 2_776 2.218(3) ?
N1 C1 . 1.358(12) ?
N1 C5 . 1.378(12) ?
N2 C6 . 1.327(12) ?
N2 C10 . 1.343(13) ?
N3 C15 . 1.332(12) ?
N3 C11 . 1.395(13) ?
C1 C2 . 1.345(14) ?
C1 H1A . 0.9500 ?
C2 C3 . 1.365(14) ?
C2 H2A . 0.9500 ?
C3 C4 . 1.368(14) ?
C3 H3A . 0.9500 ?
C4 C5 . 1.401(14) ?
C4 H4A . 0.9500 ?
C5 C6 . 1.462(13) ?
C6 C7 . 1.381(14) ?
C7 C8 . 1.396(15) ?
C7 H7A . 0.9500 ?
C8 C9 . 1.356(15) ?
C8 H8A . 0.9500 ?
C9 C10 . 1.386(14) ?
C9 H9A . 0.9500 ?
C10 C11 . 1.478(15) ?
C11 C12 . 1.352(15) ?
C12 C13 . 1.364(15) ?
C12 H12A . 0.9500 ?
C13 C14 . 1.381(16) ?
C13 H13A . 0.9500 ?
C14 C15 . 1.370(15) ?
C14 H14A . 0.9500 ?
C15 H15A . 0.9500 ?
Cu2 N22 . 1.944(8) yes
Cu2 N21 . 2.018(8) yes
Cu2 N23 . 2.028(8) yes
Cu2 Cl2 . 2.226(3) yes
Cu2 Cl2 2_665 2.743(3) yes
Cl2 Cu2 2_665 2.743(3) ?
N21 C25 . 1.350(12) ?
N21 C21 . 1.374(12) ?
N22 C30 . 1.320(12) ?
N22 C26 . 1.345(11) ?
N23 C35 . 1.311(11) ?
N23 C31 . 1.400(12) ?
C21 C22 . 1.385(13) ?
C21 H21A . 0.9500 ?
C22 C23 . 1.360(14) ?
C22 H22A . 0.9500 ?
C23 C24 . 1.376(13) ?
C23 H23A . 0.9500 ?
C24 C25 . 1.377(13) ?
C24 H24A . 0.9500 ?
C25 C26 . 1.477(13) ?
C26 C27 . 1.380(13) ?
C27 C28 . 1.406(14) ?
C27 H27A . 0.9500 ?
C28 C29 . 1.350(13) ?
C28 H28A . 0.9500 ?
C29 C30 . 1.392(13) ?
C29 H29A . 0.9500 ?
C30 C31 . 1.506(14) ?
C31 C32 . 1.287(14) ?
C32 C33 . 1.377(15) ?
C32 H32A . 0.9500 ?
C33 C34 . 1.408(15) ?
C33 H33A . 0.9500 ?
C34 C35 . 1.379(13) ?
C34 H34A . 0.9500 ?
C35 H35A . 0.9500 ?
Cl10 O13 . 1.388(11) ?
Cl10 O14 . 1.415(8) ?
Cl10 O12 . 1.428(8) ?
Cl10 O11 . 1.453(9) ?
Cl20 O23 . 1.403(8) ?
Cl20 O21 . 1.429(8) ?
Cl20 O24 . 1.429(9) ?
Cl20 O22 . 1.435(7) ?

loop_
_geom_hbond_atom_site_label_D
_geom_hbond_atom_site_label_H
_geom_hbond_atom_site_label_A
_geom_hbond_site_symmetry_A
_geom_hbond_distance_DH
_geom_hbond_distance_HA
_geom_hbond_distance_DA
_geom_hbond_angle_DHA
_geom_hbond_publ_flag
C3 H3A O22 1_665 0.95 2.47 3.316(14) 149 yes
C4 H4A O23 1_665 0.95 2.59 3.219(15) 124 ?
C9 H9A O11 1_455 0.95 2.37 3.309(14) 172 yes
C12 H12A O12 1_455 0.95 2.42 3.172(14) 137 yes
C13 H13A O12 2_666 0.95 2.37 3.160(15) 140 yes
C22 H22A Cl2 2_765 0.95 2.82 3.490(10) 129 ?
C24 H24A O11 . 0.95 2.57 3.133(12) 118 ?
C24 H24A O14 . 0.95 2.51 3.360(14) 149 ?
C27 H27A O14 . 0.95 2.55 3.429(13) 153 ?
C29 H29A O22 1_455 0.95 2.48 3.421(13) 170 yes
C32 H32A O21 1_455 0.95 2.47 3.254(13) 140 yes
C33 H33A O21 2_555 0.95 2.46 3.194(14) 134 yes

loop_
_geom_torsion_atom_site_label_1
_geom_torsion_atom_site_label_2
_geom_torsion_atom_site_label_3
_geom_torsion_atom_site_label_4
_geom_torsion_site_symmetry_1
_geom_torsion_site_symmetry_4
_geom_torsion
_geom_torsion_publ_flag
N2 Cu1 Cl1 Cu1 . 2_776 -179.9(3) ?
N3 Cu1 Cl1 Cu1 . 2_776 98.9(3) ?
N1 Cu1 Cl1 Cu1 . 2_776 -100.2(2) ?
Cl1 Cu1 Cl1 Cu1 2_776 2_776 0.0 ?
N2 Cu1 N1 C1 . . 180.0(8) ?
N3 Cu1 N1 C1 . . -163.6(9) ?
Cl1 Cu1 N1 C1 2_776 . -1.5(8) ?
Cl1 Cu1 N1 C1 . . 88.7(8) ?
N2 Cu1 N1 C5 . . 3.2(6) ?
N3 Cu1 N1 C5 . . 19.6(13) ?
Cl1 Cu1 N1 C5 2_776 . -178.3(6) ?
Cl1 Cu1 N1 C5 . . -88.2(6) ?
N3 Cu1 N2 C6 . . -177.3(7) ?
N1 Cu1 N2 C6 . . -3.0(7) ?
Cl1 Cu1 N2 C6 2_776 . -79(11) ?
Cl1 Cu1 N2 C6 . . 95.5(7) ?
N3 Cu1 N2 C10 . . 4.4(7) ?
N1 Cu1 N2 C10 . . 178.7(8) ?
Cl1 Cu1 N2 C10 2_776 . 103(11) ?
Cl1 Cu1 N2 C10 . . -82.8(7) ?
N2 Cu1 N3 C15 . . -179.0(8) ?
N1 Cu1 N3 C15 . . 164.6(8) ?
Cl1 Cu1 N3 C15 2_776 . 2.5(8) ?
Cl1 Cu1 N3 C15 . . -85.7(8) ?
N2 Cu1 N3 C11 . . -6.5(6) ?
N1 Cu1 N3 C11 . . -22.9(13) ?
Cl1 Cu1 N3 C11 2_776 . 174.9(6) ?
Cl1 Cu1 N3 C11 . . 86.8(6) ?
C5 N1 C1 C2 . . 1.0(14) ?
Cu1 N1 C1 C2 . . -175.7(7) ?
N1 C1 C2 C3 . . -0.9(15) ?
C1 C2 C3 C4 . . 0.8(15) ?
C2 C3 C4 C5 . . -0.8(15) ?
C1 N1 C5 C4 . . -1.0(13) ?
Cu1 N1 C5 C4 . . 176.1(7) ?
C1 N1 C5 C6 . . 179.8(8) ?
Cu1 N1 C5 C6 . . -3.0(10) ?
C3 C4 C5 N1 . . 1.0(15) ?
C3 C4 C5 C6 . . -180.0(9) ?
C10 N2 C6 C7 . . -0.8(14) ?
Cu1 N2 C6 C7 . . -179.1(7) ?
C10 N2 C6 C5 . . -179.6(8) ?
Cu1 N2 C6 C5 . . 2.1(10) ?
N1 C5 C6 N2 . . 0.8(12) yes
C4 C5 C6 N2 . . -178.3(9) ?
N1 C5 C6 C7 . . -178.0(9) ?
C4 C5 C6 C7 . . 3.0(16) ?
N2 C6 C7 C8 . . 1.5(14) ?
C5 C6 C7 C8 . . -179.9(9) ?
C6 C7 C8 C9 . . -3.0(16) ?
C7 C8 C9 C10 . . 3.9(16) ?
C6 N2 C10 C9 . . 1.7(14) ?
Cu1 N2 C10 C9 . . 180.0(7) ?
C6 N2 C10 C11 . . -179.7(8) ?
Cu1 N2 C10 C11 . . -1.4(11) ?
C8 C9 C10 N2 . . -3.1(15) ?
C8 C9 C10 C11 . . 178.4(9) ?
C15 N3 C11 C12 . . 3.7(13) ?
Cu1 N3 C11 C12 . . -169.7(7) ?
C15 N3 C11 C10 . . -179.1(8) ?
Cu1 N3 C11 C10 . . 7.5(10) ?
N2 C10 C11 C12 . . 172.8(9) ?
C9 C10 C11 C12 . . -8.7(16) ?
N2 C10 C11 N3 . . -4.2(12) yes
C9 C10 C11 N3 . . 174.3(9) ?
N3 C11 C12 C13 . . -0.1(15) ?
C10 C11 C12 C13 . . -176.9(9) ?
C11 C12 C13 C14 . . -4.1(15) ?
C12 C13 C14 C15 . . 4.7(15) ?
C11 N3 C15 C14 . . -3.1(14) ?
Cu1 N3 C15 C14 . . 169.1(7) ?
C13 C14 C15 N3 . . -1.2(16) ?
N22 Cu2 Cl2 Cu2 . 2_665 -18E1(10) ?
N21 Cu2 Cl2 Cu2 . 2_665 -97.0(2) ?
N23 Cu2 Cl2 Cu2 . 2_665 89.6(2) ?
Cl2 Cu2 Cl2 Cu2 2_665 2_665 0.0 ?
N22 Cu2 N21 C25 . . -3.0(7) ?
N23 Cu2 N21 C25 . . -20.8(13) ?
Cl2 Cu2 N21 C25 . . 178.2(6) ?
Cl2 Cu2 N21 C25 2_665 . 88.3(7) ?
N22 Cu2 N21 C21 . . -178.5(8) ?
N23 Cu2 N21 C21 . . 163.7(8) ?
Cl2 Cu2 N21 C21 . . 2.7(8) ?
Cl2 Cu2 N21 C21 2_665 . -87.2(8) ?
N21 Cu2 N22 C30 . . -176.8(7) ?
N23 Cu2 N22 C30 . . -3.0(7) ?
Cl2 Cu2 N22 C30 . . -95(12) ?
Cl2 Cu2 N22 C30 2_665 . 86.5(7) ?
N21 Cu2 N22 C26 . . 1.6(7) ?
N23 Cu2 N22 C26 . . 175.4(7) ?
Cl2 Cu2 N22 C26 . . 84(12) ?
Cl2 Cu2 N22 C26 2_665 . -95.2(7) ?
N22 Cu2 N23 C35 . . 178.4(8) ?
N21 Cu2 N23 C35 . . -163.9(8) ?
Cl2 Cu2 N23 C35 . . -2.8(8) ?
Cl2 Cu2 N23 C35 2_665 . 85.7(8) ?
N22 Cu2 N23 C31 . . 7.5(6) ?
N21 Cu2 N23 C31 . . 25.2(13) ?
Cl2 Cu2 N23 C31 . . -173.7(6) ?
Cl2 Cu2 N23 C31 2_665 . -85.2(6) ?
C25 N21 C21 C22 . . -0.9(14) ?
Cu2 N21 C21 C22 . . 174.5(7) ?
N21 C21 C22 C23 . . -1.1(15) ?
C21 C22 C23 C24 . . 2.8(16) ?
C22 C23 C24 C25 . . -2.6(16) ?
C21 N21 C25 C24 . . 1.1(14) ?
Cu2 N21 C25 C24 . . -174.8(8) ?
C21 N21 C25 C26 . . 179.7(8) ?
Cu2 N21 C25 C26 . . 3.8(11) ?
C23 C24 C25 N21 . . 0.6(16) ?
C23 C24 C25 C26 . . -177.9(10) ?
C30 N22 C26 C27 . . -1.2(14) ?
Cu2 N22 C26 C27 . . -179.4(7) ?
C30 N22 C26 C25 . . 178.2(8) ?
Cu2 N22 C26 C25 . . 0.0(11) ?
N21 C25 C26 N22 . . -2.5(12) yes
C24 C25 C26 N22 . . 176.1(9) ?
N21 C25 C26 C27 . . 176.9(9) ?
C24 C25 C26 C27 . . -4.5(17) ?
N22 C26 C27 C28 . . -0.9(14) ?
C25 C26 C27 C28 . . 179.8(9) ?
C26 C27 C28 C29 . . 2.3(15) ?
C27 C28 C29 C30 . . -1.7(16) ?
C26 N22 C30 C29 . . 1.9(15) ?
Cu2 N22 C30 C29 . . -179.9(7) ?
C26 N22 C30 C31 . . 179.9(8) ?
Cu2 N22 C30 C31 . . -1.8(11) ?
C28 C29 C30 N22 . . -0.4(15) ?
C28 C29 C30 C31 . . -178.2(9) ?
C35 N23 C31 C32 . . -1.2(14) ?
Cu2 N23 C31 C32 . . 170.8(8) ?
C35 N23 C31 C30 . . 178.0(8) ?
Cu2 N23 C31 C30 . . -10.1(10) ?
N22 C30 C31 C32 . . -172.9(10) ?
C29 C30 C31 C32 . . 5.0(17) ?
N22 C30 C31 N23 . . 7.9(12) yes
C29 C30 C31 N23 . . -174.2(9) ?
N23 C31 C32 C33 . . -1.2(16) ?
C30 C31 C32 C33 . . 179.8(10) ?
C31 C32 C33 C34 . . 4.2(16) ?
C32 C33 C34 C35 . . -4.8(15) ?
C31 N23 C35 C34 . . 0.3(14) ?
Cu2 N23 C35 C34 . . -170.3(7) ?
C33 C34 C35 N23 . . 2.7(15) ?
